data_4508563
loop_
_publ_author_name
'Harada, Naomi'
'Karasawa, Satoru'
'Matsumoto, Taisuke'
'Koga, Noboru'

_publ_section_title
;
 Thermal Single Crystal to Single Crystal Transformation among Crystal
 Polymorphs in 2-Dimethylamino-5,7-bis(trifluoromethyl)-1,8-naphthyridine
 and in a 1-Quinoline Analogue
;
_journal_issue 11
_journal_name_full 'Crystal Growth &amp; Design'
_journal_page_first 4705
_journal_paper_doi 10.1021/cg401386b
_journal_volume 13
_journal_year 2013
_chemical_formula_moiety 'C12 H9 F6 N3'
_chemical_formula_sum 'C12 H9 F6 N3'
_chemical_formula_weight 309.21
_space_group_IT_number 61
_symmetry_cell_setting orthorhombic
_symmetry_Int_Tables_number 61
_symmetry_space_group_name_Hall '-P 2ac 2ab'
_symmetry_space_group_name_H-M 'P b c a'
_atom_sites_solution_hydrogens geom
_atom_sites_solution_primary direct
_atom_sites_solution_secondary difmap
_cell_angle_alpha 90.0000
_cell_angle_beta 90.0000
_cell_angle_gamma 90.0000
_cell_formula_units_Z 8
_cell_length_a 8.2744(8)
_cell_length_b 10.0481(9)
_cell_length_c 31.309(3)
_cell_measurement_temperature 296
_cell_volume 2603.1(4)
_computing_cell_refinement Unknown
_computing_data_collection Unknown
_computing_data_reduction Unknown
_computing_molecular_graphics 'CrystalStructure 4.0'
_computing_publication_material 'CrystalStructure 4.0 (Rigaku, 2010)'
_computing_structure_refinement 'SHELXL97 (Sheldrick, 2008)'
_computing_structure_solution SIR97
_diffrn_ambient_temperature 296
_diffrn_measured_fraction_theta_full 1.000
_diffrn_measured_fraction_theta_max 1.000
_diffrn_measurement_device_type 'Unknown CCD'
_diffrn_measurement_method \w
_diffrn_radiation_type 'Mo K\a'
_diffrn_radiation_wavelength 0.71069
_diffrn_reflns_av_R_equivalents 0.0374
_diffrn_reflns_limit_h_max 4
_diffrn_reflns_limit_h_min -10
_diffrn_reflns_limit_k_max 12
_diffrn_reflns_limit_k_min -11
_diffrn_reflns_limit_l_max 39
_diffrn_reflns_limit_l_min -34
_diffrn_reflns_number 12696
_diffrn_reflns_theta_full 26.50
_diffrn_reflns_theta_max 26.50
_exptl_absorpt_coefficient_mu 0.157
_exptl_absorpt_correction_T_max 0.98
_exptl_absorpt_correction_T_min 0.71
_exptl_absorpt_correction_type multi-scan
_exptl_absorpt_process_details 'SADABS V2008/1 (Bruker AXS)'
_exptl_crystal_colour NONE
_exptl_crystal_density_diffrn 1.578
_exptl_crystal_density_method 'not measured'
_exptl_crystal_description NONE
_exptl_crystal_F_000 1248.00
_exptl_crystal_size_max 0.000
_exptl_crystal_size_mid 0.000
_exptl_crystal_size_min 0.000
_refine_diff_density_max 0.300
_refine_diff_density_min -0.240
_refine_ls_extinction_method none
_refine_ls_goodness_of_fit_ref 1.055
_refine_ls_hydrogen_treatment refxyz
_refine_ls_number_parameters 253
_refine_ls_number_reflns 2711
_refine_ls_number_restraints 0
_refine_ls_R_factor_gt 0.0486
_refine_ls_shift/su_max 0.001
_refine_ls_structure_factor_coef Fsqd
_refine_ls_weighting_details 'w = 1/[\s^2^(Fo^2^)+(0.0772P)^2^+0.6630P] where P=(Fo^2^+2Fc^2^)/3'
_refine_ls_weighting_scheme calc
_refine_ls_wR_factor_ref 0.1550
_reflns_number_gt 1872
_reflns_number_total 2713
_reflns_threshold_expression F^2^>2.0\s(F^2^)
_cod_data_source_file cg401386b_si_006.cif
_cod_data_source_block 120801diMeBrt_0m2
_cod_original_cell_volume 2603.1(5)
_cod_database_code 4508563

loop_
_symmetry_equiv_pos_site_id
_symmetry_equiv_pos_as_xyz
1 +X,+Y,+Z
2 1/2-X,1/2+Y,+Z
3 +X,1/2-Y,1/2+Z
4 1/2-X,-Y,1/2+Z
5 -X,-Y,-Z
6 1/2+X,1/2-Y,-Z
7 -X,1/2+Y,1/2-Z
8 1/2+X,+Y,1/2-Z

loop_
_atom_site_label
_atom_site_type_symbol
_atom_site_fract_x
_atom_site_fract_y
_atom_site_fract_z
_atom_site_U_iso_or_equiv
_atom_site_adp_type
_atom_site_occupancy
_atom_site_symmetry_multiplicity
_atom_site_calc_flag
F16 F 0.8154(4) 0.4436(2) 0.78946(6) 0.1293(9) Uani 1.0 8 d
F17 F 0.6429(3) 0.2944(3) 0.79774(7) 0.1388(10) Uani 1.0 8 d
F18 F 1.3701(6) 0.0450(8) 0.8641(2) 0.139(3) Uani 0.8000 8 d
F20 F 1.1950(9) -0.1045(5) 0.8593(3) 0.160(3) Uani 0.8000 8 d
F21 F 0.8337(3) 0.2614(3) 0.75471(5) 0.1208(8) Uani 1.0 8 d
F28 F 1.2743(8) -0.0008(7) 0.80458(12) 0.1180(19) Uani 0.8000 8 d
F31 F 1.366(3) 0.0816(19) 0.8345(13) 0.164(11) Uani 0.2000 8 d
F32 F 1.270(4) -0.059(3) 0.8730(5) 0.102(6) Uani 0.2000 8 d
F33 F 1.198(4) -0.060(3) 0.8132(9) 0.162(11) Uani 0.2000 8 d
N2 N 0.8374(3) 0.38469(16) 0.99877(5) 0.0531(5) Uani 1.0 8 d
N4 N 0.9516(2) 0.26209(15) 0.94477(5) 0.0472(5) Uani 1.0 8 d
N19 N 1.0814(2) 0.14331(15) 0.89294(5) 0.0509(5) Uani 1.0 8 d
C1 C 0.8456(3) 0.35384(17) 0.95690(6) 0.0471(5) Uani 1.0 8 d
C3 C 0.9326(4) 0.3151(3) 1.03031(7) 0.0588(6) Uani 1.0 8 d
C5 C 0.9651(3) 0.23399(17) 0.90266(6) 0.0433(5) Uani 1.0 8 d
C6 C 1.1027(3) 0.1137(2) 0.85244(7) 0.0531(5) Uani 1.0 8 d
C7 C 1.0155(3) 0.1647(3) 0.81853(7) 0.0579(6) Uani 1.0 8 d
C8 C 0.8693(3) 0.29370(19) 0.87061(6) 0.0486(5) Uani 1.0 8 d
C10 C 0.7530(3) 0.3881(3) 0.88491(8) 0.0629(6) Uani 1.0 8 d
C11 C 0.7418(3) 0.4182(3) 0.92675(7) 0.0603(6) Uani 1.0 8 d
C12 C 0.8964(3) 0.2551(3) 0.82791(6) 0.0555(6) Uani 1.0 8 d
C13 C 1.2362(4) 0.0150(3) 0.84474(9) 0.0763(8) Uani 1.0 8 d
C14 C 0.7345(4) 0.4893(3) 1.01552(10) 0.0651(7) Uani 1.0 8 d
C15 C 0.7981(4) 0.3134(4) 0.79240(8) 0.0844(9) Uani 1.0 8 d
H9 H 1.038(3) 0.137(3) 0.7896(8) 0.068(7) Uiso 1.0 8 d
H22 H 0.689(4) 0.437(3) 0.8638(9) 0.088(9) Uiso 1.0 8 d
H23 H 0.659(3) 0.483(3) 0.9366(8) 0.069(7) Uiso 1.0 8 d
H24 H 0.717(4) 0.552(4) 0.9942(11) 0.103(11) Uiso 1.0 8 d
H25 H 0.779(5) 0.524(4) 1.0398(15) 0.147(16) Uiso 1.0 8 d
H26 H 0.631(6) 0.456(4) 1.0236(12) 0.131(13) Uiso 1.0 8 d
H27 H 1.002(4) 0.375(4) 1.0462(10) 0.101(10) Uiso 1.0 8 d
H29 H 0.995(4) 0.250(3) 1.0170(10) 0.095(10) Uiso 1.0 8 d
H30 H 0.865(4) 0.266(3) 1.0490(10) 0.093(10) Uiso 1.0 8 d

loop_
_atom_site_aniso_label
_atom_site_aniso_U_11
_atom_site_aniso_U_22
_atom_site_aniso_U_33
_atom_site_aniso_U_12
_atom_site_aniso_U_13
_atom_site_aniso_U_23
F16 0.189(3) 0.1093(14) 0.0899(13) 0.0342(15) -0.0381(14) 0.0345(11)
F17 0.0807(13) 0.239(3) 0.0969(14) 0.0283(16) -0.0369(11) 0.0037(15)
F18 0.087(3) 0.197(7) 0.132(4) 0.074(4) -0.036(3) -0.083(4)
F20 0.168(5) 0.078(3) 0.235(8) 0.051(3) 0.053(5) 0.020(3)
F21 0.1473(18) 0.1672(18) 0.0478(9) 0.0490(15) -0.0256(10) -0.0035(10)
F28 0.135(4) 0.159(4) 0.0604(15) 0.068(4) 0.008(2) -0.026(3)
F31 0.083(11) 0.138(12) 0.27(3) 0.023(9) 0.056(17) 0.03(3)
F32 0.143(16) 0.101(12) 0.062(6) 0.081(11) 0.020(8) 0.024(7)
F33 0.164(19) 0.171(19) 0.15(3) 0.063(14) -0.018(13) -0.126(18)
N2 0.0617(12) 0.0516(9) 0.0461(10) 0.0042(8) 0.0067(8) -0.0018(7)
N4 0.0544(10) 0.0447(8) 0.0425(9) 0.0031(7) 0.0002(8) 0.0024(7)
N19 0.0594(11) 0.0491(9) 0.0442(9) 0.0084(8) -0.0025(8) -0.0008(7)
C1 0.0496(11) 0.0441(10) 0.0477(11) -0.0033(9) 0.0045(9) 0.0043(8)
C3 0.0739(16) 0.0559(12) 0.0466(12) -0.0016(13) -0.0019(12) -0.0015(10)
C5 0.0466(10) 0.0398(9) 0.0433(10) -0.0020(8) -0.0022(9) 0.0038(8)
C6 0.0584(12) 0.0533(11) 0.0474(11) 0.0040(10) -0.0013(10) -0.0027(9)
C7 0.0642(14) 0.0670(13) 0.0425(11) -0.0017(11) -0.0011(10) -0.0036(10)
C8 0.0477(11) 0.0527(10) 0.0454(11) -0.0018(9) -0.0041(9) 0.0069(8)
C10 0.0585(13) 0.0735(14) 0.0567(13) 0.0173(12) -0.0050(11) 0.0127(11)
C11 0.0573(13) 0.0640(13) 0.0595(14) 0.0188(11) 0.0041(11) 0.0060(10)
C12 0.0556(13) 0.0663(12) 0.0445(11) -0.0023(11) -0.0083(10) 0.0058(9)
C13 0.090(2) 0.0831(18) 0.0557(15) 0.0275(17) -0.0009(15) -0.0130(14)
C14 0.0699(17) 0.0619(14) 0.0634(15) 0.0072(13) 0.0175(14) -0.0040(12)
C15 0.089(2) 0.112(3) 0.0514(15) 0.0219(18) -0.0153(14) 0.0055(14)

loop_
_atom_type_symbol
_atom_type_description
_atom_type_scat_dispersion_real
_atom_type_scat_dispersion_imag
_atom_type_scat_source
C C 0.0033 0.0016
;
International Tables for Crystallography
(1992, Vol. C, Tables 4.2.6.8 and 6.1.1.4)
;
H H 0.0000 0.0000
;
International Tables for Crystallography
(1992, Vol. C, Table 6.1.1.4)
;
N N 0.0061 0.0033
;
International Tables for Crystallography
(1992, Vol. C, Tables 4.2.6.8 and 6.1.1.4)
;
F F 0.0171 0.0103
;
International Tables for Crystallography
(1992, Vol. C, Tables 4.2.6.8 and 6.1.1.4)
;

loop_
_geom_angle_atom_site_label_1
_geom_angle_atom_site_label_2
_geom_angle_atom_site_label_3
_geom_angle
_geom_angle_publ_flag
F31 F18 F32 116.9(15) yes
F31 F18 C13 67.7(12) yes
F32 F18 C13 53.1(9) yes
F32 F20 F33 107.6(17) yes
F32 F20 C13 61.2(13) yes
F33 F20 C13 53.3(12) yes
F31 F28 F33 123(3) yes
F31 F28 C13 55.9(13) yes
F33 F28 C13 68.0(18) yes
F18 F31 F28 113.9(17) yes
F18 F31 C13 67.2(17) yes
F28 F31 C13 56.0(9) yes
F18 F32 F20 136.4(17) yes
F18 F32 C13 60.8(11) yes
F20 F32 C13 78.1(15) yes
F20 F33 F28 119(3) yes
F20 F33 C13 56.1(11) yes
F28 F33 C13 70.8(19) yes
C1 N2 C3 121.72(18) yes
C1 N2 C14 123.19(19) yes
C3 N2 C14 115.09(19) yes
C1 N4 C5 118.56(17) yes
C5 N19 C6 117.57(17) yes
N2 C1 N4 118.09(18) yes
N2 C1 C11 120.46(18) yes
N4 C1 C11 121.44(18) yes
N4 C5 N19 114.61(17) yes
N4 C5 C8 123.86(17) yes
N19 C5 C8 121.52(17) yes
N19 C6 C7 125.9(2) yes
N19 C6 C13 113.7(2) yes
C7 C6 C13 120.3(2) yes
C6 C7 C12 117.1(2) yes
C5 C8 C10 116.04(18) yes
C5 C8 C12 117.86(18) yes
C10 C8 C12 126.1(2) yes
C8 C10 C11 120.1(3) yes
C1 C11 C10 119.9(2) yes
C7 C12 C8 119.97(19) yes
C7 C12 C15 119.4(2) yes
C8 C12 C15 120.7(2) yes
F18 C13 F20 105.6(6) yes
F18 C13 F28 105.8(5) yes
F18 C13 F31 45.1(17) yes
F18 C13 F32 66.1(13) yes
F18 C13 F33 135.2(13) yes
F18 C13 C6 113.5(4) yes
F20 C13 F28 106.4(5) yes
F20 C13 F31 139.4(10) yes
F20 C13 F32 40.7(12) yes
F20 C13 F33 70.6(14) yes
F20 C13 C6 110.7(4) yes
F28 C13 F31 68.1(18) yes
F28 C13 F32 125.7(11) yes
F28 C13 F33 41.3(13) yes
F28 C13 C6 114.3(4) yes
F31 C13 F32 107.9(19) yes
F31 C13 F33 109(2) yes
F31 C13 C6 107.7(9) yes
F32 C13 F33 105.3(17) yes
F32 C13 C6 117.9(11) yes
F33 C13 C6 109.1(13) yes
F16 C15 F17 105.1(3) yes
F16 C15 F21 107.7(3) yes
F16 C15 C12 112.4(3) yes
F17 C15 F21 106.0(3) yes
F17 C15 C12 112.4(3) yes
F21 C15 C12 112.7(3) yes
N2 C3 H27 111.9(19) no
N2 C3 H29 110(2) no
N2 C3 H30 111(2) no
H27 C3 H29 110(3) no
H27 C3 H30 111(3) no
H29 C3 H30 103(3) no
C6 C7 H9 120.7(15) no
C12 C7 H9 122.2(15) no
C8 C10 H22 119.2(17) no
C11 C10 H22 120.4(17) no
C1 C11 H23 120.3(14) no
C10 C11 H23 119.8(14) no
N2 C14 H24 109(2) no
N2 C14 H25 110(3) no
N2 C14 H26 112(3) no
H24 C14 H25 114(4) no
H24 C14 H26 107(4) no
H25 C14 H26 106(4) no

loop_
_geom_bond_atom_site_label_1
_geom_bond_atom_site_label_2
_geom_bond_distance
_geom_bond_publ_flag
F16 C15 1.319(4) yes
F17 C15 1.309(4) yes
F18 F31 1.00(4) yes
F18 F32 1.36(3) yes
F18 C13 1.298(7) yes
F20 F32 0.88(3) yes
F20 F33 1.51(3) yes
F20 C13 1.328(7) yes
F21 C15 1.324(4) yes
F28 F31 1.46(3) yes
F28 F33 0.91(3) yes
F28 C13 1.306(5) yes
F31 C13 1.30(2) yes
F32 C13 1.190(19) yes
F33 C13 1.28(3) yes
N2 C1 1.349(3) yes
N2 C3 1.444(3) yes
N2 C14 1.451(4) yes
N4 C1 1.328(3) yes
N4 C5 1.353(3) yes
N19 C5 1.359(3) yes
N19 C6 1.314(3) yes
C1 C11 1.431(3) yes
C5 C8 1.413(3) yes
C6 C7 1.382(4) yes
C6 C13 1.504(4) yes
C7 C12 1.371(4) yes
C8 C10 1.423(4) yes
C8 C12 1.410(3) yes
C10 C11 1.348(4) yes
C12 C15 1.497(4) yes
C3 H27 0.97(4) no
C3 H29 0.94(4) no
C3 H30 0.95(4) no
C7 H9 0.97(3) no
C10 H22 0.98(3) no
C11 H23 0.99(3) no
C14 H24 0.93(4) no
C14 H25 0.91(5) no
C14 H26 0.95(5) no

loop_
_geom_contact_atom_site_label_1
_geom_contact_atom_site_label_2
_geom_contact_distance
_geom_contact_publ_flag
_geom_contact_site_symmetry_2
F16 C7 3.379(4) no .
F16 C8 2.987(3) no .
F16 C10 3.084(4) no .
F17 C7 3.410(4) no .
F17 C8 2.952(3) no .
F17 C10 3.027(4) no .
F18 N19 2.738(6) no .
F18 C7 3.478(6) no .
F20 N19 2.863(7) no .
F20 C7 3.339(7) no .
F21 C7 2.683(3) no .
F28 N19 3.507(5) no .
F28 C7 2.746(7) no .
F31 N19 3.04(3) no .
F31 C7 3.06(2) no .
F32 N19 2.64(3) no .
F32 C7 3.52(3) no .
F33 N19 3.37(3) no .
F33 C7 2.72(3) no .
N2 C5 3.531(3) no .
N4 C3 2.735(3) no .
N4 C6 3.484(3) no .
N4 C10 2.796(3) no .
N19 C1 3.506(3) no .
N19 C12 2.784(3) no .
C1 C8 2.775(3) no .
C5 C7 2.756(3) no .
C5 C11 2.722(3) no .
C6 C8 2.706(3) no .
C10 C15 3.015(4) no .
C11 C14 2.870(4) no .
F16 F17 3.551(4) no 2_655
F16 F21 3.592(3) no 2_655
F16 F28 3.473(7) no 2_755
F16 F28 3.087(5) no 7_756
F16 F31 3.30(3) no 2_755
F16 F33 3.22(3) no 7_756
F17 F16 3.551(4) no 2_645
F17 F20 3.544(8) no 2_655
F17 F21 3.058(3) no 8_456
F17 F31 3.34(3) no 1_455
F17 F33 3.21(3) no 2_655
F18 F20 3.567(10) no 2_755
F18 C8 3.327(7) no 2_745
F18 C10 3.555(6) no 2_745
F20 F17 3.544(8) no 2_645
F20 F18 3.567(10) no 2_745
F20 F31 3.29(3) no 2_745
F20 N19 3.310(7) no 2_745
F20 C5 3.519(8) no 2_745
F20 C6 3.296(6) no 2_745
F20 C7 3.570(7) no 2_745
F21 F16 3.592(3) no 2_645
F21 F17 3.058(3) no 8_556
F21 F28 3.155(6) no 7_756
F21 F28 3.260(6) no 8_456
F21 F31 3.34(4) no 8_456
F21 F33 2.79(3) no 7_756
F28 F16 3.473(7) no 2_745
F28 F16 3.087(5) no 7_746
F28 F21 3.155(6) no 7_746
F28 F21 3.260(6) no 8_556
F31 F16 3.30(3) no 2_745
F31 F17 3.34(3) no 1_655
F31 F20 3.29(3) no 2_755
F31 F21 3.34(4) no 8_556
F32 N19 3.29(3) no 2_745
F32 C5 3.16(3) no 2_745
F32 C6 3.51(3) no 2_745
F32 C8 3.33(3) no 2_745
F32 C14 3.572(15) no 6_557
F33 F16 3.22(3) no 7_746
F33 F17 3.21(3) no 2_645
F33 F21 2.79(3) no 7_746
F33 C15 3.54(3) no 7_746
N2 N2 3.552(3) no 5_767
N19 F20 3.310(7) no 2_755
N19 F32 3.29(3) no 2_755
N19 C14 3.405(4) no 6_557
C3 C14 3.584(4) no 2_645
C5 F20 3.519(8) no 2_755
C5 F32 3.16(3) no 2_755
C6 F20 3.296(6) no 2_755
C6 F32 3.51(3) no 2_755
C7 F20 3.570(7) no 2_755
C8 F18 3.327(7) no 2_755
C8 F32 3.33(3) no 2_755
C10 F18 3.555(6) no 2_755
C14 F32 3.572(15) no 6_457
C14 N19 3.405(4) no 6_457
C14 C3 3.584(4) no 2_655
C15 F33 3.54(3) no 7_756
F16 H9 3.59(3) no .
F16 H22 2.55(3) no .
F17 H22 2.54(3) no .
F20 H9 3.51(3) no .
F21 H9 2.37(3) no .
F28 H9 2.44(3) no .
F31 H9 3.10(4) no .
F33 H9 2.49(4) no .
N2 H23 2.63(3) no .
N4 H23 3.29(3) no .
N4 H27 3.40(3) no .
N4 H29 2.29(3) no .
N4 H30 3.34(4) no .
N19 H9 3.25(3) no .
C1 H22 3.30(3) no .
C1 H24 2.54(4) no .
C1 H25 3.15(5) no .
C1 H26 2.93(4) no .
C1 H27 3.09(3) no .
C1 H29 2.48(4) no .
C1 H30 3.02(3) no .
C3 H24 3.18(4) no .
C3 H25 2.47(4) no .
C3 H26 2.88(5) no .
C5 H22 3.29(3) no .
C5 H29 3.59(3) no .
C8 H9 3.30(3) no .
C8 H23 3.30(3) no .
C11 H24 2.51(4) no .
C11 H26 3.19(4) no .
C12 H22 2.75(3) no .
C13 H9 2.68(3) no .
C14 H23 2.55(3) no .
C14 H27 2.67(4) no .
C14 H29 3.23(4) no .
C14 H30 2.71(3) no .
C15 H9 2.66(3) no .
C15 H22 2.71(3) no .
H22 H23 2.34(4) no .
H23 H24 1.99(4) no .
H23 H25 3.40(5) no .
H23 H26 2.75(5) no .
H24 H27 3.37(5) no .
H24 H30 3.57(5) no .
H25 H27 2.39(6) no .
H25 H29 3.36(5) no .
H25 H30 2.70(5) no .
H26 H27 3.26(6) no .
H26 H30 2.84(6) no .
F16 H9 3.51(3) no 2_655
F16 H9 3.37(3) no 7_756
F17 H9 3.28(3) no 8_456
F18 H25 3.18(5) no 6_557
F18 H27 3.12(4) no 6_557
F18 H30 3.32(3) no 6_557
F20 H22 3.21(3) no 2_645
F20 H25 3.34(5) no 6_557
F20 H30 3.33(4) no 5_757
F21 H9 3.08(3) no 8_456
F32 H25 2.75(5) no 6_557
F32 H26 3.59(4) no 6_557
F32 H30 3.40(4) no 5_757
F33 H22 3.57(4) no 2_645
N2 H24 3.37(4) no 2_645
N2 H25 3.52(5) no 5_767
N2 H27 3.09(4) no 5_767
N2 H29 3.17(4) no 6_457
N4 H23 2.96(3) no 2_645
N4 H24 2.97(4) no 2_645
N4 H25 3.14(4) no 5_767
N4 H26 2.83(4) no 6_557
N4 H30 3.44(4) no 6_557
N19 H22 3.18(3) no 2_645
N19 H23 2.90(3) no 2_645
N19 H25 3.15(5) no 6_557
N19 H26 2.83(4) no 6_557
N19 H30 3.11(4) no 6_557
C1 H24 3.29(4) no 2_645
C1 H25 3.34(5) no 5_767
C1 H27 3.00(4) no 5_767
C1 H29 3.19(4) no 6_457
C3 H24 3.13(4) no 2_645
C3 H24 3.28(4) no 5_767
C3 H25 3.42(4) no 2_645
C5 H22 3.47(3) no 2_645
C5 H23 2.93(3) no 2_645
C5 H26 3.30(4) no 6_557
C6 H22 3.02(3) no 2_645
C7 H22 3.18(3) no 2_645
C11 H27 3.08(4) no 5_767
C11 H29 3.18(4) no 6_457
C12 H22 3.46(3) no 2_645
C14 H23 3.60(3) no 5_667
C14 H26 3.31(5) no 5_667
C14 H27 3.21(4) no 5_767
C14 H29 3.23(4) no 2_655
C14 H29 3.59(4) no 5_767
C14 H29 3.27(4) no 6_457
C14 H30 3.08(3) no 2_655
H9 F16 3.51(3) no 2_645
H9 F16 3.37(3) no 7_746
H9 F17 3.28(3) no 8_556
H9 F21 3.08(3) no 8_556
H22 F20 3.21(3) no 2_655
H22 F33 3.57(4) no 2_655
H22 N19 3.18(3) no 2_655
H22 C5 3.47(3) no 2_655
H22 C6 3.02(3) no 2_655
H22 C7 3.18(3) no 2_655
H22 C12 3.46(3) no 2_655
H23 N4 2.96(3) no 2_655
H23 N19 2.90(3) no 2_655
H23 C5 2.93(3) no 2_655
H23 C14 3.60(3) no 5_667
H23 H26 2.78(5) no 5_667
H23 H27 3.19(4) no 5_767
H23 H29 3.07(4) no 6_457
H23 H30 3.52(4) no 6_457
H24 N2 3.37(4) no 2_655
H24 N4 2.97(4) no 2_655
H24 C1 3.29(4) no 2_655
H24 C3 3.13(4) no 2_655
H24 C3 3.28(4) no 5_767
H24 H26 2.94(6) no 5_667
H24 H27 2.74(5) no 5_767
H24 H29 2.75(5) no 2_655
H24 H29 3.12(5) no 5_767
H24 H29 3.56(5) no 6_457
H24 H30 2.83(5) no 2_655
H25 F18 3.18(5) no 6_457
H25 F20 3.34(5) no 6_457
H25 F32 2.75(5) no 6_457
H25 N2 3.52(5) no 5_767
H25 N4 3.14(4) no 5_767
H25 N19 3.15(5) no 6_457
H25 C1 3.34(5) no 5_767
H25 C3 3.42(4) no 2_655
H25 H27 3.40(6) no 5_767
H25 H29 3.29(6) no 2_655
H25 H29 3.44(6) no 5_767
H25 H30 2.72(5) no 2_655
H26 F32 3.59(4) no 6_457
H26 N4 2.83(4) no 6_457
H26 N19 2.83(4) no 6_457
H26 C5 3.30(4) no 6_457
H26 C14 3.31(5) no 5_667
H26 H23 2.78(5) no 5_667
H26 H24 2.94(6) no 5_667
H26 H26 2.77(6) no 5_667
H26 H29 3.13(5) no 2_655
H26 H29 2.68(5) no 6_457
H26 H30 3.21(5) no 2_655
H27 F18 3.12(4) no 6_457
H27 N2 3.09(4) no 5_767
H27 C1 3.00(4) no 5_767
H27 C11 3.08(4) no 5_767
H27 C14 3.21(4) no 5_767
H27 H23 3.19(4) no 5_767
H27 H24 2.74(5) no 5_767
H27 H25 3.40(6) no 5_767
H29 N2 3.17(4) no 6_557
H29 C1 3.19(4) no 6_557
H29 C11 3.18(4) no 6_557
H29 C14 3.23(4) no 2_645
H29 C14 3.59(4) no 5_767
H29 C14 3.27(4) no 6_557
H29 H23 3.07(4) no 6_557
H29 H24 2.75(5) no 2_645
H29 H24 3.12(5) no 5_767
H29 H24 3.56(5) no 6_557
H29 H25 3.29(6) no 2_645
H29 H25 3.44(6) no 5_767
H29 H26 3.13(5) no 2_645
H29 H26 2.68(5) no 6_557
H30 F18 3.32(3) no 6_457
H30 F20 3.33(4) no 5_757
H30 F32 3.40(4) no 5_757
H30 N4 3.44(4) no 6_457
H30 N19 3.11(4) no 6_457
H30 C14 3.08(3) no 2_645
H30 H23 3.52(4) no 6_557
H30 H24 2.83(5) no 2_645
H30 H25 2.72(5) no 2_645
H30 H26 3.21(5) no 2_645

loop_
_geom_torsion_atom_site_label_1
_geom_torsion_atom_site_label_2
_geom_torsion_atom_site_label_3
_geom_torsion_atom_site_label_4
_geom_torsion
_geom_torsion_publ_flag
F31 F18 F32 F20 -3(4) no
F31 F18 F32 C13 -24.3(19) no
F32 F18 F31 F28 -11(3) no
F32 F18 F31 C13 20.9(17) no
F31 F18 C13 F20 146.6(15) no
F31 F18 C13 F28 34.1(15) no
F31 F18 C13 F31 0.0(14) no
F31 F18 C13 F32 156.6(15) no
F31 F18 C13 F33 68.6(16) no
F31 F18 C13 C6 -92.0(15) no
C13 F18 F31 F28 -31.8(11) no
C13 F18 F31 C13 0.00(14) no
F32 F18 C13 F20 -10.0(11) no
F32 F18 C13 F28 -122.5(11) no
F32 F18 C13 F31 -156.6(12) no
F32 F18 C13 F32 0.0(11) no
F32 F18 C13 F33 -87.9(12) no
F32 F18 C13 C6 111.4(12) no
C13 F18 F32 F20 21(3) no
C13 F18 F32 C13 -0.00(17) no
F32 F20 F33 F28 4(4) no
F32 F20 F33 C13 -30(2) no
F33 F20 F32 F18 8(4) no
F33 F20 F32 C13 27.2(18) no
F32 F20 C13 F18 14.1(17) no
F32 F20 C13 F28 126.2(17) no
F32 F20 C13 F31 50.8(19) no
F32 F20 C13 F32 0.0(17) no
F32 F20 C13 F33 147.1(17) no
F32 F20 C13 C6 -109.1(17) no
C13 F20 F32 F18 -19(3) no
C13 F20 F32 C13 0.00(15) no
F33 F20 C13 F18 -133.0(13) no
F33 F20 C13 F28 -20.9(13) no
F33 F20 C13 F31 -96.2(14) no
F33 F20 C13 F32 -147.1(14) no
F33 F20 C13 F33 0.0(13) no
F33 F20 C13 C6 103.8(13) no
C13 F20 F33 F28 34(3) no
C13 F20 F33 C13 0.00(17) no
F31 F28 F33 F20 -18(4) no
F31 F28 F33 C13 12(2) no
F33 F28 F31 F18 23(3) no
F33 F28 F31 C13 -13(3) no
F31 F28 C13 F18 -25.3(10) no
F31 F28 C13 F20 -137.3(11) no
F31 F28 C13 F31 -0.0(10) no
F31 F28 C13 F32 -96.9(11) no
F31 F28 C13 F33 -167.9(11) no
F31 F28 C13 C6 100.3(11) no
C13 F28 F31 F18 35.8(15) no
C13 F28 F31 C13 0.00(16) no
F33 F28 C13 F18 143(2) no
F33 F28 C13 F20 31(2) no
F33 F28 C13 F31 168(2) no
F33 F28 C13 F32 71(2) no
F33 F28 C13 F33 0.0(19) no
F33 F28 C13 C6 -92(2) no
C13 F28 F33 F20 -29.5(17) no
C13 F28 F33 C13 0.00(15) no
F18 F31 C13 F18 0.0(5) no
F18 F31 C13 F20 -55(3) no
F18 F31 C13 F28 -144.5(13) no
F18 F31 C13 F32 -22.4(15) no
F18 F31 C13 F33 -136.1(11) no
F18 F31 C13 C6 105.8(10) no
F28 F31 C13 F18 144.5(13) no
F28 F31 C13 F20 90(3) no
F28 F31 C13 F28 -0.0(3) no
F28 F31 C13 F32 122.1(7) no
F28 F31 C13 F33 8.4(8) no
F28 F31 C13 C6 -109.7(6) no
F18 F32 C13 F18 -0.0(4) no
F18 F32 C13 F20 165.2(17) no
F18 F32 C13 F28 92.7(10) no
F18 F32 C13 F31 17.2(8) no
F18 F32 C13 F33 133.1(5) no
F18 F32 C13 C6 -105.0(9) no
F20 F32 C13 F18 -165.2(18) no
F20 F32 C13 F20 0.0(5) no
F20 F32 C13 F28 -72(2) no
F20 F32 C13 F31 -148.0(12) no
F20 F32 C13 F33 -32.1(17) no
F20 F32 C13 C6 89.9(14) no
F20 F33 C13 F18 92.9(14) no
F20 F33 C13 F20 0.0(4) no
F20 F33 C13 F28 148.8(19) no
F20 F33 C13 F31 137.0(6) no
F20 F33 C13 F32 21.6(8) no
F20 F33 C13 C6 -105.9(7) no
F28 F33 C13 F18 -56(3) no
F28 F33 C13 F20 -148.8(19) no
F28 F33 C13 F28 0.0(4) no
F28 F33 C13 F31 -11.8(19) no
F28 F33 C13 F32 -127.2(14) no
F28 F33 C13 C6 105.3(15) no
C3 N2 C1 N4 -3.9(3) no
C3 N2 C1 C11 175.69(18) no
C14 N2 C1 N4 175.73(19) no
C14 N2 C1 C11 -4.7(3) no
C1 N4 C5 N19 177.21(15) no
C1 N4 C5 C8 -2.0(3) no
C5 N4 C1 N2 -177.55(15) no
C5 N4 C1 C11 2.8(3) no
C5 N19 C6 C7 -1.3(3) no
C5 N19 C6 C13 178.70(15) no
C6 N19 C5 N4 -178.65(16) no
C6 N19 C5 C8 0.6(3) no
N2 C1 C11 C10 178.93(17) no
N4 C1 C11 C10 -1.5(3) no
N4 C5 C8 C10 -0.2(3) no
N4 C5 C8 C12 179.95(16) no
N19 C5 C8 C10 -179.37(15) no
N19 C5 C8 C12 0.8(3) no
N19 C6 C7 C12 0.5(4) no
N19 C6 C13 F18 -49.2(3) no
N19 C6 C13 F20 69.3(3) no
N19 C6 C13 F28 -170.6(2) no
N19 C6 C13 F31 -97.2(3) no
N19 C6 C13 F32 25.1(4) no
N19 C6 C13 F33 145.1(2) no
C7 C6 C13 F18 130.8(3) no
C7 C6 C13 F20 -110.7(3) no
C7 C6 C13 F28 9.4(4) no
C7 C6 C13 F31 82.8(3) no
C7 C6 C13 F32 -154.9(3) no
C7 C6 C13 F33 -34.9(4) no
C13 C6 C7 C12 -179.5(2) no
C6 C7 C12 C8 1.0(4) no
C6 C7 C12 C15 -179.92(18) no
C5 C8 C10 C11 1.6(3) no
C5 C8 C12 C7 -1.6(3) no
C5 C8 C12 C15 179.38(16) no
C10 C8 C12 C7 178.58(19) no
C10 C8 C12 C15 -0.5(4) no
C12 C8 C10 C11 -178.56(19) no
C8 C10 C11 C1 -0.8(4) no
C7 C12 C15 F16 -117.9(3) no
C7 C12 C15 F17 123.8(3) no
C7 C12 C15 F21 4.1(4) no
C8 C12 C15 F16 61.2(4) no
C8 C12 C15 F17 -57.1(4) no
C8 C12 C15 F21 -176.8(2) no
